data_4068708
loop_
_publ_author_name
'Lippe, Katrin'
'Gerlach, Daniela'
'Kroke, Edwin'
'Wagler, J\"org'

_publ_section_title
;
 Hypercoordinate Organosilicon Complexes of an ONN&#x2032;O&#x2032;
 Chelating Ligand: Regio- and Diastereoselectivity of Rearrangement
 Reactions in Si&#x2212;Salphen Systems
;
_journal_issue 2
_journal_name_full Organometallics
_journal_page_first 621
_journal_paper_doi 10.1021/om801049q
_journal_volume 28
_journal_year 2009
_chemical_formula_moiety 'C39 H30 N2 O3 Si, C H Cl3'
_chemical_formula_sum 'C40 H31 Cl3 N2 O3 Si'
_chemical_formula_weight 722.11
_chemical_name_systematic
; 
 ? 
;
_space_group_IT_number 14
_symmetry_cell_setting monoclinic
_symmetry_space_group_name_Hall '-P 2yn'
_symmetry_space_group_name_H-M 'P 1 21/n 1'
_atom_sites_solution_hydrogens geom
_atom_sites_solution_primary direct
_atom_sites_solution_secondary difmap
_audit_creation_method SHELXL-97
_cell_angle_alpha 90.00
_cell_angle_beta 104.665(6)
_cell_angle_gamma 90.00
_cell_formula_units_Z 4
_cell_length_a 10.8202(11)
_cell_length_b 25.228(2)
_cell_length_c 13.0459(12)
_cell_measurement_reflns_used 7456
_cell_measurement_temperature 90(2)
_cell_measurement_theta_max 26.72
_cell_measurement_theta_min 2.28
_cell_volume 3445.2(6)
_computing_cell_refinement 'Bruker SMART'
_computing_data_collection 'Bruker SMART'
_computing_data_reduction 'Bruker SAINT'
_computing_molecular_graphics 'ORTEP32 (Farugia)'
_computing_publication_material 'Ciftab (Sheldrick)'
_computing_structure_refinement 'SHELXL-97 (Sheldrick, 1997)'
_computing_structure_solution 'SHELXS-97 (Sheldrick, 1990)'
_diffrn_ambient_temperature 90(2)
_diffrn_measured_fraction_theta_full 1.000
_diffrn_measured_fraction_theta_max 1.000
_diffrn_measurement_device_type 'CCD area detector'
_diffrn_measurement_method 'phi and omega scans'
_diffrn_radiation_monochromator graphite
_diffrn_radiation_source 'fine-focus sealed tube'
_diffrn_radiation_type MoK\a
_diffrn_radiation_wavelength 0.71073
_diffrn_reflns_av_R_equivalents 0.1048
_diffrn_reflns_av_sigmaI/netI 0.0866
_diffrn_reflns_limit_h_max 13
_diffrn_reflns_limit_h_min -13
_diffrn_reflns_limit_k_max 30
_diffrn_reflns_limit_k_min -31
_diffrn_reflns_limit_l_max 16
_diffrn_reflns_limit_l_min -15
_diffrn_reflns_number 46978
_diffrn_reflns_theta_full 26.00
_diffrn_reflns_theta_max 26.00
_diffrn_reflns_theta_min 1.80
_exptl_absorpt_coefficient_mu 0.344
_exptl_absorpt_correction_T_max 0.9344
_exptl_absorpt_correction_T_min 0.7055
_exptl_absorpt_correction_type multi-scan
_exptl_absorpt_process_details SADABS
_exptl_crystal_colour orange
_exptl_crystal_density_diffrn 1.392
_exptl_crystal_density_method 'not measured'
_exptl_crystal_description polyhedron
_exptl_crystal_F_000 1496
_exptl_crystal_size_max 0.40
_exptl_crystal_size_mid 0.20
_exptl_crystal_size_min 0.20
_refine_diff_density_max 0.577
_refine_diff_density_min -0.660
_refine_diff_density_rms 0.104
_refine_ls_extinction_method none
_refine_ls_goodness_of_fit_ref 1.015
_refine_ls_hydrogen_treatment constr
_refine_ls_matrix_type full
_refine_ls_number_parameters 443
_refine_ls_number_reflns 6761
_refine_ls_number_restraints 0
_refine_ls_restrained_S_all 1.015
_refine_ls_R_factor_all 0.1055
_refine_ls_R_factor_gt 0.0566
_refine_ls_shift/su_max 0.001
_refine_ls_shift/su_mean 0.000
_refine_ls_structure_factor_coef Fsqd
_refine_ls_weighting_details 'calc w=1/[\s^2^(Fo^2^)+(0.0979P)^2^+0.0000P] where P=(Fo^2^+2Fc^2^)/3'
_refine_ls_weighting_scheme calc
_refine_ls_wR_factor_gt 0.1494
_refine_ls_wR_factor_ref 0.1700
_reflns_number_gt 4361
_reflns_number_total 6761
_reflns_threshold_expression >2sigma(I)
_cod_data_source_file om801049q_si_001.cif
_cod_data_source_block compound_4
_cod_depositor_comments
;
The following automatic conversions were performed:

'_symmetry_cell_setting' value 'Monoclinic' changed to 'monoclinic'
according to /home/saulius/struct/CIF-dictionaries/cif_core.dic
dictionary named 'cif_core.dic' version 2.4.2 from 2011-04-26.

Automatic conversion script
Id: cif_fix_values 1715 2011-07-08 13:25:40Z adriana 
;
_cod_original_sg_symbol_Hall -P2yn
_cod_original_sg_symbol_H-M P2(1)/n
_cod_database_code 4068708

loop_
_symmetry_equiv_pos_as_xyz
'x, y, z'
'-x+1/2, y+1/2, -z+1/2'
'-x, -y, -z'
'x-1/2, -y-1/2, z-1/2'

loop_
_atom_site_label
_atom_site_type_symbol
_atom_site_fract_x
_atom_site_fract_y
_atom_site_fract_z
_atom_site_U_iso_or_equiv
_atom_site_adp_type
_atom_site_occupancy
_atom_site_symmetry_multiplicity
_atom_site_calc_flag
_atom_site_refinement_flags
Si1 Si 0.24243(8) 0.14665(3) 0.44442(6) 0.0166(2) Uani 1 1 d .
N1 N 0.1709(2) 0.21840(9) 0.44191(18) 0.0185(6) Uani 1 1 d .
N2 N 0.0600(2) 0.12889(9) 0.43018(18) 0.0171(5) Uani 1 1 d .
O1 O 0.39732(18) 0.17103(7) 0.45456(15) 0.0183(5) Uani 1 1 d .
O2 O 0.28590(19) 0.07914(7) 0.45384(15) 0.0186(5) Uani 1 1 d .
O3 O 0.2758(2) -0.09378(8) 0.30876(18) 0.0284(5) Uani 1 1 d .
C1 C 0.4238(3) 0.21391(11) 0.4040(2) 0.0190(7) Uani 1 1 d .
C2 C 0.5393(3) 0.21593(12) 0.3749(2) 0.0233(7) Uani 1 1 d .
H2 H 0.5955 0.1864 0.3888 0.028 Uiso 1 1 calc R
C3 C 0.5732(3) 0.26004(12) 0.3264(2) 0.0258(7) Uani 1 1 d .
H3 H 0.6515 0.2604 0.3061 0.031 Uiso 1 1 calc R
C4 C 0.4926(3) 0.30449(12) 0.3067(2) 0.0259(8) Uani 1 1 d .
H4 H 0.5168 0.3351 0.2741 0.031 Uiso 1 1 calc R
C5 C 0.3799(3) 0.30348(12) 0.3345(2) 0.0241(7) Uani 1 1 d .
H5 H 0.3257 0.3337 0.3211 0.029 Uiso 1 1 calc R
C6 C 0.3417(3) 0.25851(11) 0.3830(2) 0.0205(7) Uani 1 1 d .
C7 C 0.2228(3) 0.26008(12) 0.4119(2) 0.0210(7) Uani 1 1 d .
H7 H 0.1799 0.2931 0.4090 0.025 Uiso 1 1 calc R
C8 C 0.0580(3) 0.21946(11) 0.4773(2) 0.0183(7) Uani 1 1 d .
C9 C 0.0125(3) 0.26238(12) 0.5233(2) 0.0218(7) Uani 1 1 d .
H9 H 0.0561 0.2954 0.5297 0.026 Uiso 1 1 calc R
C10 C -0.0955(3) 0.25712(13) 0.5596(2) 0.0245(7) Uani 1 1 d .
H10 H -0.1281 0.2868 0.5891 0.029 Uiso 1 1 calc R
C11 C -0.1571(3) 0.20841(12) 0.5531(2) 0.0246(7) Uani 1 1 d .
H11 H -0.2317 0.2051 0.5783 0.029 Uiso 1 1 calc R
C12 C -0.1113(3) 0.16475(12) 0.5104(2) 0.0218(7) Uani 1 1 d .
H12 H -0.1528 0.1314 0.5084 0.026 Uiso 1 1 calc R
C13 C -0.0043(3) 0.16973(11) 0.4704(2) 0.0180(6) Uani 1 1 d .
C14 C 0.0058(3) 0.08653(11) 0.3793(2) 0.0182(7) Uani 1 1 d .
C15 C 0.0839(3) 0.04403(11) 0.3534(2) 0.0179(6) Uani 1 1 d .
C16 C 0.0245(3) 0.00179(11) 0.2868(2) 0.0204(7) Uani 1 1 d .
H16 H -0.0637 0.0045 0.2522 0.024 Uiso 1 1 calc R
C17 C 0.0902(3) -0.04274(12) 0.2706(2) 0.0228(7) Uani 1 1 d .
H17 H 0.0480 -0.0703 0.2254 0.027 Uiso 1 1 calc R
C18 C 0.2206(3) -0.04694(11) 0.3221(2) 0.0212(7) Uani 1 1 d .
C19 C 0.2838(3) -0.00522(11) 0.3816(2) 0.0184(7) Uani 1 1 d .
H19 H 0.3730 -0.0077 0.4128 0.022 Uiso 1 1 calc R
C20 C 0.2179(3) 0.04046(11) 0.3961(2) 0.0165(6) Uani 1 1 d .
C21 C -0.1354(3) 0.07943(11) 0.3455(2) 0.0200(7) Uani 1 1 d .
C22 C -0.2106(3) 0.11262(12) 0.2698(2) 0.0225(7) Uani 1 1 d .
H22 H -0.1729 0.1420 0.2436 0.027 Uiso 1 1 calc R
C23 C -0.3401(3) 0.10303(13) 0.2326(2) 0.0291(8) Uani 1 1 d .
H23 H -0.3909 0.1259 0.1808 0.035 Uiso 1 1 calc R
C24 C -0.3961(3) 0.06038(13) 0.2702(3) 0.0273(8) Uani 1 1 d .
H24 H -0.4847 0.0535 0.2432 0.033 Uiso 1 1 calc R
C25 C -0.3224(3) 0.02778(13) 0.3475(2) 0.0258(7) Uani 1 1 d .
H25 H -0.3607 -0.0010 0.3749 0.031 Uiso 1 1 calc R
C26 C -0.1930(3) 0.03724(12) 0.3846(2) 0.0221(7) Uani 1 1 d .
H26 H -0.1427 0.0147 0.4373 0.027 Uiso 1 1 calc R
C27 C 0.2056(3) 0.14696(11) 0.2894(2) 0.0172(6) Uani 1 1 d .
C28 C 0.1019(3) 0.17188(11) 0.2204(2) 0.0208(7) Uani 1 1 d .
H28 H 0.0428 0.1907 0.2496 0.025 Uiso 1 1 calc R
C29 C 0.0817(3) 0.17027(12) 0.1108(2) 0.0243(7) Uani 1 1 d .
H29 H 0.0116 0.1888 0.0669 0.029 Uiso 1 1 calc R
C30 C 0.1632(3) 0.14170(12) 0.0659(2) 0.0240(7) Uani 1 1 d .
H30 H 0.1481 0.1393 -0.0089 0.029 Uiso 1 1 calc R
C31 C 0.2677(3) 0.11652(12) 0.1317(2) 0.0224(7) Uani 1 1 d .
H31 H 0.3251 0.0969 0.1020 0.027 Uiso 1 1 calc R
C32 C 0.2884(3) 0.11996(11) 0.2408(2) 0.0204(7) Uani 1 1 d .
H32 H 0.3618 0.1033 0.2844 0.024 Uiso 1 1 calc R
C33 C 0.2717(3) 0.14929(11) 0.5978(2) 0.0178(6) Uani 1 1 d .
C34 C 0.2256(3) 0.11040(11) 0.6549(2) 0.0207(7) Uani 1 1 d .
H34 H 0.1747 0.0826 0.6170 0.025 Uiso 1 1 calc R
C35 C 0.2510(3) 0.11071(12) 0.7647(2) 0.0242(7) Uani 1 1 d .
H35 H 0.2178 0.0835 0.8004 0.029 Uiso 1 1 calc R
C36 C 0.3251(3) 0.15099(12) 0.8223(2) 0.0237(7) Uani 1 1 d .
H36 H 0.3436 0.1515 0.8975 0.028 Uiso 1 1 calc R
C37 C 0.3716(3) 0.19039(12) 0.7683(2) 0.0229(7) Uani 1 1 d .
H37 H 0.4218 0.2183 0.8066 0.028 Uiso 1 1 calc R
C38 C 0.3454(3) 0.18936(11) 0.6588(2) 0.0202(7) Uani 1 1 d .
H38 H 0.3785 0.2168 0.6236 0.024 Uiso 1 1 calc R
C39 C 0.4055(3) -0.10283(13) 0.3691(3) 0.0347(9) Uani 1 1 d .
H39A H 0.4627 -0.0780 0.3461 0.052 Uiso 1 1 calc R
H39B H 0.4305 -0.1393 0.3577 0.052 Uiso 1 1 calc R
H39C H 0.4114 -0.0974 0.4446 0.052 Uiso 1 1 calc R
C40 C 0.2714(3) 0.96098(14) 0.0484(3) 0.0364(9) Uani 1 1 d .
H40 H 0.2558 0.9821 0.1087 0.044 Uiso 1 1 calc R
Cl1 Cl 0.13347(9) 0.92350(4) -0.00787(7) 0.0437(3) Uani 1 1 d .
Cl2 Cl 0.40377(10) 0.91901(4) 0.09717(8) 0.0505(3) Uani 1 1 d .
Cl3 Cl 0.30508(9) 1.00488(3) -0.04587(7) 0.0377(3) Uani 1 1 d .

loop_
_atom_site_aniso_label
_atom_site_aniso_U_11
_atom_site_aniso_U_22
_atom_site_aniso_U_33
_atom_site_aniso_U_23
_atom_site_aniso_U_13
_atom_site_aniso_U_12
Si1 0.0178(5) 0.0148(4) 0.0170(4) -0.0006(3) 0.0038(3) 0.0013(3)
N1 0.0196(15) 0.0174(13) 0.0168(12) -0.0005(10) 0.0017(10) -0.0014(11)
N2 0.0199(14) 0.0155(12) 0.0160(12) 0.0006(10) 0.0049(10) 0.0047(11)
O1 0.0184(12) 0.0155(10) 0.0210(10) 0.0000(8) 0.0048(9) 0.0001(8)
O2 0.0183(11) 0.0175(11) 0.0186(10) -0.0013(8) 0.0020(9) -0.0004(9)
O3 0.0223(13) 0.0193(11) 0.0418(13) -0.0092(10) 0.0047(10) 0.0053(9)
C1 0.0247(18) 0.0173(15) 0.0135(14) -0.0020(12) 0.0018(13) -0.0050(13)
C2 0.0228(19) 0.0245(17) 0.0213(15) -0.0038(13) 0.0032(14) -0.0046(14)
C3 0.0258(19) 0.0279(18) 0.0232(16) -0.0053(14) 0.0056(14) -0.0081(14)
C4 0.032(2) 0.0226(17) 0.0219(16) 0.0024(13) 0.0044(14) -0.0122(15)
C5 0.032(2) 0.0159(16) 0.0213(15) -0.0015(13) 0.0010(14) -0.0033(14)
C6 0.0254(18) 0.0172(15) 0.0162(14) -0.0009(12) 0.0005(13) -0.0001(13)
C7 0.0245(18) 0.0169(16) 0.0187(15) 0.0005(13) 0.0003(13) 0.0038(13)
C8 0.0207(18) 0.0182(15) 0.0140(14) 0.0025(12) 0.0007(12) 0.0038(13)
C9 0.0303(19) 0.0174(16) 0.0152(15) 0.0007(12) 0.0014(13) 0.0035(13)
C10 0.0253(19) 0.0280(18) 0.0196(15) 0.0002(13) 0.0045(14) 0.0102(14)
C11 0.0210(18) 0.0321(19) 0.0199(15) 0.0013(14) 0.0040(13) 0.0060(14)
C12 0.0226(18) 0.0246(17) 0.0174(15) -0.0015(13) 0.0035(13) 0.0026(14)
C13 0.0182(17) 0.0188(16) 0.0150(14) -0.0011(12) 0.0006(12) 0.0035(13)
C14 0.0236(18) 0.0177(15) 0.0140(14) 0.0039(12) 0.0058(12) 0.0017(13)
C15 0.0201(17) 0.0159(15) 0.0182(15) 0.0020(12) 0.0055(12) 0.0017(12)
C16 0.0169(17) 0.0225(16) 0.0206(15) -0.0034(13) 0.0027(13) -0.0009(13)
C17 0.0218(18) 0.0180(16) 0.0270(17) -0.0060(13) 0.0031(14) -0.0013(13)
C18 0.0254(19) 0.0165(16) 0.0227(16) -0.0014(13) 0.0080(14) 0.0032(13)
C19 0.0145(16) 0.0201(16) 0.0187(15) -0.0014(12) 0.0007(12) 0.0000(12)
C20 0.0195(17) 0.0154(15) 0.0152(14) 0.0041(12) 0.0055(12) 0.0004(12)
C21 0.0209(18) 0.0206(16) 0.0190(15) -0.0033(12) 0.0061(13) 0.0032(13)
C22 0.0241(19) 0.0213(16) 0.0214(16) 0.0010(13) 0.0044(13) 0.0024(13)
C23 0.024(2) 0.0345(19) 0.0264(17) -0.0002(15) 0.0017(14) 0.0094(15)
C24 0.0157(18) 0.0336(19) 0.0325(18) -0.0111(15) 0.0059(14) -0.0014(14)
C25 0.0224(19) 0.0276(17) 0.0301(18) -0.0044(14) 0.0114(14) -0.0009(14)
C26 0.0210(18) 0.0235(17) 0.0222(16) 0.0007(13) 0.0063(13) 0.0037(13)
C27 0.0176(17) 0.0138(15) 0.0206(15) -0.0024(12) 0.0054(12) -0.0035(12)
C28 0.0195(17) 0.0162(15) 0.0267(16) -0.0006(13) 0.0059(13) 0.0021(13)
C29 0.0257(19) 0.0228(17) 0.0215(16) 0.0079(13) 0.0009(14) -0.0005(14)
C30 0.031(2) 0.0265(17) 0.0140(14) 0.0003(13) 0.0051(14) -0.0071(14)
C31 0.0255(19) 0.0225(16) 0.0215(15) -0.0025(13) 0.0100(14) -0.0044(14)
C32 0.0234(18) 0.0169(15) 0.0202(15) 0.0005(12) 0.0041(13) -0.0041(13)
C33 0.0163(17) 0.0181(15) 0.0193(15) 0.0029(12) 0.0051(12) 0.0052(12)
C34 0.0196(17) 0.0167(15) 0.0242(16) -0.0010(13) 0.0029(13) 0.0028(13)
C35 0.0247(19) 0.0246(17) 0.0248(16) 0.0041(14) 0.0094(14) 0.0029(14)
C36 0.0247(19) 0.0286(18) 0.0167(15) -0.0022(13) 0.0029(13) 0.0042(14)
C37 0.0198(18) 0.0247(17) 0.0235(16) -0.0059(13) 0.0039(13) 0.0012(14)
C38 0.0195(17) 0.0190(16) 0.0225(15) -0.0012(13) 0.0063(13) 0.0033(13)
C39 0.024(2) 0.0253(18) 0.049(2) -0.0092(16) -0.0002(16) 0.0096(15)
C40 0.044(2) 0.035(2) 0.0322(19) 0.0030(15) 0.0123(17) -0.0043(17)
Cl1 0.0420(6) 0.0484(6) 0.0394(5) 0.0039(4) 0.0077(4) -0.0129(4)
Cl2 0.0418(6) 0.0533(6) 0.0547(6) 0.0238(5) 0.0088(5) 0.0015(5)
Cl3 0.0549(7) 0.0267(5) 0.0349(5) 0.0037(4) 0.0176(4) -0.0029(4)

loop_
_atom_type_symbol
_atom_type_description
_atom_type_scat_dispersion_real
_atom_type_scat_dispersion_imag
_atom_type_scat_source
C C 0.0033 0.0016 'International Tables Vol C Tables 4.2.6.8 and 6.1.1.4'
H H 0.0000 0.0000 'International Tables Vol C Tables 4.2.6.8 and 6.1.1.4'
N N 0.0061 0.0033 'International Tables Vol C Tables 4.2.6.8 and 6.1.1.4'
O O 0.0106 0.0060 'International Tables Vol C Tables 4.2.6.8 and 6.1.1.4'
Si Si 0.0817 0.0704 'International Tables Vol C Tables 4.2.6.8 and 6.1.1.4'
Cl Cl 0.1484 0.1585 'International Tables Vol C Tables 4.2.6.8 and 6.1.1.4'

loop_
_geom_angle_atom_site_label_1
_geom_angle_atom_site_label_2
_geom_angle_atom_site_label_3
_geom_angle
O1 Si1 O2 95.75(10)
O1 Si1 C33 90.38(11)
O2 Si1 C33 89.44(11)
O1 Si1 C27 90.97(11)
O2 Si1 C27 93.24(10)
C33 Si1 C27 176.85(13)
O1 Si1 N1 92.47(10)
O2 Si1 N1 171.04(11)
C33 Si1 N1 86.94(11)
C27 Si1 N1 90.17(11)
O1 Si1 N2 172.53(10)
O2 Si1 N2 91.71(10)
C33 Si1 N2 90.18(11)
C27 Si1 N2 88.11(11)
N1 Si1 N2 80.12(10)
C7 N1 C8 124.0(2)
C7 N1 Si1 123.5(2)
C8 N1 Si1 112.45(18)
C14 N2 C13 125.5(3)
C14 N2 Si1 122.4(2)
C13 N2 Si1 111.76(18)
C1 O1 Si1 124.46(18)
C20 O2 Si1 124.62(18)
C18 O3 C39 117.9(2)
O1 C1 C2 118.9(3)
O1 C1 C6 122.4(3)
C2 C1 C6 118.7(3)
C3 C2 C1 121.1(3)
C3 C2 H2 119.5
C1 C2 H2 119.5
C2 C3 C4 120.4(3)
C2 C3 H3 119.8
C4 C3 H3 119.8
C5 C4 C3 119.6(3)
C5 C4 H4 120.2
C3 C4 H4 120.2
C4 C5 C6 121.3(3)
C4 C5 H5 119.3
C6 C5 H5 119.3
C5 C6 C1 119.0(3)
C5 C6 C7 118.8(3)
C1 C6 C7 122.2(3)
N1 C7 C6 123.0(3)
N1 C7 H7 118.5
C6 C7 H7 118.5
C9 C8 N1 126.0(3)
C9 C8 C13 120.3(3)
N1 C8 C13 113.6(2)
C10 C9 C8 119.9(3)
C10 C9 H9 120.0
C8 C9 H9 120.0
C9 C10 C11 120.0(3)
C9 C10 H10 120.0
C11 C10 H10 120.0
C12 C11 C10 121.0(3)
C12 C11 H11 119.5
C10 C11 H11 119.5
C11 C12 C13 119.8(3)
C11 C12 H12 120.1
C13 C12 H12 120.1
C12 C13 C8 118.9(3)
C12 C13 N2 127.4(3)
C8 C13 N2 113.4(3)
N2 C14 C15 120.3(3)
N2 C14 C21 122.7(3)
C15 C14 C21 117.0(2)
C20 C15 C16 116.8(3)
C20 C15 C14 123.4(3)
C16 C15 C14 119.7(3)
C17 C16 C15 122.4(3)
C17 C16 H16 118.8
C15 C16 H16 118.8
C16 C17 C18 119.0(3)
C16 C17 H17 120.5
C18 C17 H17 120.5
O3 C18 C19 124.4(3)
O3 C18 C17 115.2(3)
C19 C18 C17 120.4(3)
C18 C19 C20 120.6(3)
C18 C19 H19 119.7
C20 C19 H19 119.7
O2 C20 C19 117.0(3)
O2 C20 C15 122.5(2)
C19 C20 C15 120.4(3)
C22 C21 C26 119.0(3)
C22 C21 C14 120.6(3)
C26 C21 C14 120.3(3)
C23 C22 C21 120.2(3)
C23 C22 H22 119.9
C21 C22 H22 119.9
C22 C23 C24 120.4(3)
C22 C23 H23 119.8
C24 C23 H23 119.8
C23 C24 C25 119.7(3)
C23 C24 H24 120.1
C25 C24 H24 120.1
C26 C25 C24 119.9(3)
C26 C25 H25 120.1
C24 C25 H25 120.1
C25 C26 C21 120.8(3)
C25 C26 H26 119.6
C21 C26 H26 119.6
C28 C27 C32 115.4(3)
C28 C27 Si1 125.9(2)
C32 C27 Si1 118.7(2)
C29 C28 C27 122.7(3)
C29 C28 H28 118.6
C27 C28 H28 118.6
C30 C29 C28 120.0(3)
C30 C29 H29 120.0
C28 C29 H29 120.0
C29 C30 C31 119.0(3)
C29 C30 H30 120.5
C31 C30 H30 120.5
C32 C31 C30 120.1(3)
C32 C31 H31 120.0
C30 C31 H31 120.0
C31 C32 C27 122.7(3)
C31 C32 H32 118.7
C27 C32 H32 118.7
C34 C33 C38 115.5(3)
C34 C33 Si1 122.5(2)
C38 C33 Si1 122.0(2)
C35 C34 C33 122.8(3)
C35 C34 H34 118.6
C33 C34 H34 118.6
C34 C35 C36 119.8(3)
C34 C35 H35 120.1
C36 C35 H35 120.1
C37 C36 C35 118.9(3)
C37 C36 H36 120.5
C35 C36 H36 120.5
C38 C37 C36 120.4(3)
C38 C37 H37 119.8
C36 C37 H37 119.8
C37 C38 C33 122.5(3)
C37 C38 H38 118.7
C33 C38 H38 118.7
O3 C39 H39A 109.5
O3 C39 H39B 109.5
H39A C39 H39B 109.5
O3 C39 H39C 109.5
H39A C39 H39C 109.5
H39B C39 H39C 109.5
Cl3 C40 Cl1 110.46(19)
Cl3 C40 Cl2 109.7(2)
Cl1 C40 Cl2 110.64(19)
Cl3 C40 H40 108.7
Cl1 C40 H40 108.7
Cl2 C40 H40 108.7

loop_
_geom_bond_atom_site_label_1
_geom_bond_atom_site_label_2
_geom_bond_distance
Si1 O1 1.758(2)
Si1 O2 1.763(2)
Si1 C33 1.946(3)
Si1 C27 1.960(3)
Si1 N1 1.966(2)
Si1 N2 1.986(3)
N1 C7 1.298(4)
N1 C8 1.412(4)
N2 C14 1.315(4)
N2 C13 1.416(4)
O1 C1 1.336(3)
O2 C20 1.334(3)
O3 C18 1.355(3)
O3 C39 1.443(4)
C1 C2 1.396(4)
C1 C6 1.417(4)
C2 C3 1.375(4)
C2 H2 0.9500
C3 C4 1.403(5)
C3 H3 0.9500
C4 C5 1.358(5)
C4 H4 0.9500
C5 C6 1.411(4)
C5 H5 0.9500
C6 C7 1.430(4)
C7 H7 0.9500
C8 C9 1.387(4)
C8 C13 1.416(4)
C9 C10 1.375(4)
C9 H9 0.9500
C10 C11 1.390(4)
C10 H10 0.9500
C11 C12 1.381(4)
C11 H11 0.9500
C12 C13 1.391(4)
C12 H12 0.9500
C14 C15 1.457(4)
C14 C21 1.490(4)
C15 C20 1.419(4)
C15 C16 1.421(4)
C16 C17 1.374(4)
C16 H16 0.9500
C17 C18 1.405(4)
C17 H17 0.9500
C18 C19 1.382(4)
C19 C20 1.393(4)
C19 H19 0.9500
C21 C22 1.389(4)
C21 C26 1.393(4)
C22 C23 1.384(4)
C22 H22 0.9500
C23 C24 1.385(5)
C23 H23 0.9500
C24 C25 1.386(5)
C24 H24 0.9500
C25 C26 1.381(4)
C25 H25 0.9500
C26 H26 0.9500
C27 C28 1.398(4)
C27 C32 1.398(4)
C28 C29 1.391(4)
C28 H28 0.9500
C29 C30 1.379(4)
C29 H29 0.9500
C30 C31 1.389(4)
C30 H30 0.9500
C31 C32 1.386(4)
C31 H31 0.9500
C32 H32 0.9500
C33 C34 1.399(4)
C33 C38 1.403(4)
C34 C35 1.389(4)
C34 H34 0.9500
C35 C36 1.391(4)
C35 H35 0.9500
C36 C37 1.385(4)
C36 H36 0.9500
C37 C38 1.384(4)
C37 H37 0.9500
C38 H38 0.9500
C39 H39A 0.9800
C39 H39B 0.9800
C39 H39C 0.9800
C40 Cl3 1.760(3)
C40 Cl1 1.763(4)
C40 Cl2 1.765(4)
C40 H40 1.0000

loop_
_geom_torsion_atom_site_label_1
_geom_torsion_atom_site_label_2
_geom_torsion_atom_site_label_3
_geom_torsion_atom_site_label_4
_geom_torsion
O1 Si1 N1 C7 24.0(2)
C33 Si1 N1 C7 114.2(2)
C27 Si1 N1 C7 -67.0(2)
N2 Si1 N1 C7 -155.1(2)
O1 Si1 N1 C8 -155.43(18)
C33 Si1 N1 C8 -65.18(19)
C27 Si1 N1 C8 113.59(19)
N2 Si1 N1 C8 25.54(18)
O2 Si1 N2 C14 -35.3(2)
C33 Si1 N2 C14 -124.7(2)
C27 Si1 N2 C14 57.9(2)
N1 Si1 N2 C14 148.4(2)
O2 Si1 N2 C13 151.18(18)
C33 Si1 N2 C13 61.73(19)
C27 Si1 N2 C13 -115.62(19)
N1 Si1 N2 C13 -25.13(18)
O2 Si1 O1 C1 145.2(2)
C33 Si1 O1 C1 -125.4(2)
C27 Si1 O1 C1 51.8(2)
N1 Si1 O1 C1 -38.4(2)
O1 Si1 O2 C20 -139.2(2)
C33 Si1 O2 C20 130.5(2)
C27 Si1 O2 C20 -47.9(2)
N2 Si1 O2 C20 40.3(2)
Si1 O1 C1 C2 -149.3(2)
Si1 O1 C1 C6 33.7(3)
O1 C1 C2 C3 -177.5(2)
C6 C1 C2 C3 -0.3(4)
C1 C2 C3 C4 1.1(4)
C2 C3 C4 C5 -0.9(4)
C3 C4 C5 C6 0.0(4)
C4 C5 C6 C1 0.8(4)
C4 C5 C6 C7 179.1(3)
O1 C1 C6 C5 176.4(2)
C2 C1 C6 C5 -0.6(4)
O1 C1 C6 C7 -1.8(4)
C2 C1 C6 C7 -178.9(3)
C8 N1 C7 C6 175.8(3)
Si1 N1 C7 C6 -3.6(4)
C5 C6 C7 N1 169.4(3)
C1 C6 C7 N1 -12.4(4)
C7 N1 C8 C9 -26.0(4)
Si1 N1 C8 C9 153.4(2)
C7 N1 C8 C13 159.2(3)
Si1 N1 C8 C13 -21.5(3)
N1 C8 C9 C10 -176.4(3)
C13 C8 C9 C10 -1.9(4)
C8 C9 C10 C11 1.9(4)
C9 C10 C11 C12 0.0(4)
C10 C11 C12 C13 -1.9(4)
C11 C12 C13 C8 1.9(4)
C11 C12 C13 N2 175.8(3)
C9 C8 C13 C12 0.0(4)
N1 C8 C13 C12 175.2(2)
C9 C8 C13 N2 -174.7(2)
N1 C8 C13 N2 0.5(3)
C14 N2 C13 C12 32.9(4)
Si1 N2 C13 C12 -153.8(2)
C14 N2 C13 C8 -152.9(3)
Si1 N2 C13 C8 20.4(3)
C13 N2 C14 C15 -172.3(2)
Si1 N2 C14 C15 15.1(4)
C13 N2 C14 C21 7.8(4)
Si1 N2 C14 C21 -164.8(2)
N2 C14 C15 C20 11.8(4)
C21 C14 C15 C20 -168.3(3)
N2 C14 C15 C16 -171.9(3)
C21 C14 C15 C16 8.0(4)
C20 C15 C16 C17 5.3(4)
C14 C15 C16 C17 -171.2(3)
C15 C16 C17 C18 0.3(5)
C39 O3 C18 C19 6.7(4)
C39 O3 C18 C17 -173.1(3)
C16 C17 C18 O3 175.0(3)
C16 C17 C18 C19 -4.8(4)
O3 C18 C19 C20 -176.3(3)
C17 C18 C19 C20 3.5(4)
Si1 O2 C20 C19 155.7(2)
Si1 O2 C20 C15 -26.2(4)
C18 C19 C20 O2 -179.5(3)
C18 C19 C20 C15 2.4(4)
C16 C15 C20 O2 175.4(3)
C14 C15 C20 O2 -8.2(4)
C16 C15 C20 C19 -6.6(4)
C14 C15 C20 C19 169.8(3)
N2 C14 C21 C22 65.6(4)
C15 C14 C21 C22 -114.4(3)
N2 C14 C21 C26 -118.6(3)
C15 C14 C21 C26 61.5(4)
C26 C21 C22 C23 -1.3(4)
C14 C21 C22 C23 174.6(3)
C21 C22 C23 C24 0.0(5)
C22 C23 C24 C25 1.4(5)
C23 C24 C25 C26 -1.6(5)
C24 C25 C26 C21 0.3(4)
C22 C21 C26 C25 1.2(4)
C14 C21 C26 C25 -174.8(3)
O1 Si1 C27 C28 -126.0(2)
O2 Si1 C27 C28 138.2(2)
N1 Si1 C27 C28 -33.5(3)
N2 Si1 C27 C28 46.6(3)
O1 Si1 C27 C32 54.4(2)
O2 Si1 C27 C32 -41.5(2)
N1 Si1 C27 C32 146.8(2)
N2 Si1 C27 C32 -133.1(2)
C32 C27 C28 C29 -0.1(4)
Si1 C27 C28 C29 -179.8(2)
C27 C28 C29 C30 2.3(5)
C28 C29 C30 C31 -2.4(4)
C29 C30 C31 C32 0.5(4)
C30 C31 C32 C27 1.8(4)
C28 C27 C32 C31 -1.9(4)
Si1 C27 C32 C31 177.8(2)
O1 Si1 C33 C34 -141.9(2)
O2 Si1 C33 C34 -46.1(2)
N1 Si1 C33 C34 125.7(2)
N2 Si1 C33 C34 45.6(2)
O1 Si1 C33 C38 35.4(2)
O2 Si1 C33 C38 131.1(2)
N1 Si1 C33 C38 -57.1(2)
N2 Si1 C33 C38 -137.2(2)
C38 C33 C34 C35 -0.4(4)
Si1 C33 C34 C35 177.0(2)
C33 C34 C35 C36 0.1(5)
C34 C35 C36 C37 0.4(5)
C35 C36 C37 C38 -0.5(4)
C36 C37 C38 C33 0.1(5)
C34 C33 C38 C37 0.4(4)
Si1 C33 C38 C37 -177.1(2)
